data_7715626
loop_
_publ_author_name
'Ikeshita, Masahiro'
'Ma, Shing Cho'
'Muller, Gilles'
'Naota, Takeshi'

_publ_section_title
;
 Linker-dependent control of the chiroptical properties of
 polymethylene-vaulted
 <i>trans</i>-bis[(&#x3b2;-iminomethyl)naphthoxy]platinum(II) complexes.
;
_journal_issue 18
_journal_name_full 'Dalton transactions (Cambridge, England : 2003)'
_journal_page_first 7775
_journal_page_last 7787
_journal_paper_doi 10.1039/d4dt00273c
_journal_volume 53
_journal_year 2024
_chemical_formula_moiety 'C34 H38 N2 O2 Pt'
_chemical_formula_sum 'C34 H38 N2 O2 Pt'
_chemical_formula_weight 701.78
_space_group_crystal_system triclinic
_space_group_IT_number 2
_space_group_name_Hall '-P 1'
_space_group_name_H-M_alt 'P -1'
_atom_sites_solution_hydrogens geom
_atom_sites_solution_primary direct
_atom_sites_solution_secondary difmap
_audit_update_record
;
2020-09-26 deposited with the CCDC.	2024-04-03 downloaded from the CCDC.
;
_cell_angle_alpha 98.406(3)
_cell_angle_beta 90.129(3)
_cell_angle_gamma 97.707(3)
_cell_formula_units_Z 4
_cell_length_a 13.2992(17)
_cell_length_b 14.0011(17)
_cell_length_c 17.392(2)
_cell_measurement_reflns_used 5763
_cell_measurement_temperature 273
_cell_measurement_theta_max 27.49
_cell_measurement_theta_min 3.03
_cell_volume 3173.9(7)
_computing_cell_refinement 'CrystalClear-SM Expert 2.1 b45'
_computing_data_collection 'CrystalClear-SM Expert 2.1 b45 (Rigaku, 2015)'
_computing_data_reduction 'CrystalClear-SM Expert 2.1 b45'
_computing_molecular_graphics 'CrystalStructure 4.2.4'
_computing_publication_material 'CrystalStructure 4.2.4 (Rigaku, 2016)'
_computing_structure_refinement 'SHELXL Version 2016/4 (Sheldrick, 2008)'
_computing_structure_solution 'SHELXT Version 2014/5 (Sheldrick, 2014)'
_diffrn_ambient_temperature 273
_diffrn_detector_area_resol_mean 5.811
_diffrn_measured_fraction_theta_full 0.998
_diffrn_measured_fraction_theta_max 0.993
_diffrn_measurement_device_type 'Rigaku XtaLAB P100'
_diffrn_measurement_method \w
_diffrn_radiation_type 'Mo K\a'
_diffrn_radiation_wavelength 0.71075
_diffrn_reflns_av_R_equivalents 0.0968
_diffrn_reflns_Laue_measured_fraction_full 0.998
_diffrn_reflns_Laue_measured_fraction_max 0.993
_diffrn_reflns_limit_h_max 17
_diffrn_reflns_limit_h_min -16
_diffrn_reflns_limit_k_max 18
_diffrn_reflns_limit_k_min -16
_diffrn_reflns_limit_l_max 22
_diffrn_reflns_limit_l_min -22
_diffrn_reflns_number 59424
_diffrn_reflns_point_group_measured_fraction_full 0.998
_diffrn_reflns_point_group_measured_fraction_max 0.993
_diffrn_reflns_theta_full 25.242
_diffrn_reflns_theta_max 27.540
_diffrn_reflns_theta_min 3.030
_diffrn_standards_number 0
_exptl_absorpt_coefficient_mu 4.434
_exptl_absorpt_correction_T_max 0.801
_exptl_absorpt_correction_T_min 0.631
_exptl_absorpt_correction_type multi-scan
_exptl_absorpt_process_details 'REQAB (Rigaku, 1998)'
_exptl_crystal_colour red
_exptl_crystal_density_diffrn 1.469
_exptl_crystal_density_method 'not measured'
_exptl_crystal_description chip
_exptl_crystal_F_000 1400.00
_exptl_crystal_size_max 0.250
_exptl_crystal_size_mid 0.100
_exptl_crystal_size_min 0.050
_refine_diff_density_max 2.80
_refine_diff_density_min -1.51
_refine_ls_extinction_method none
_refine_ls_goodness_of_fit_ref 1.041
_refine_ls_hydrogen_treatment constr
_refine_ls_number_parameters 703
_refine_ls_number_reflns 14560
_refine_ls_number_restraints 0
_refine_ls_R_factor_all 0.0682
_refine_ls_R_factor_gt 0.0464
_refine_ls_shift/su_max 0.004
_refine_ls_structure_factor_coef Fsqd
_refine_ls_weighting_details 'w = 1/[\s^2^(Fo^2^)+(0.0372P)^2^+16.6566P] where P=(Fo^2^+2Fc^2^)/3'
_refine_ls_weighting_scheme calc
_refine_ls_wR_factor_gt 0.1059
_refine_ls_wR_factor_ref 0.1135
_reflns_Friedel_coverage 0.000
_reflns_number_gt 11106
_reflns_number_total 14560
_reflns_threshold_expression F^2^>2.0\s(F^2^)
_cod_data_source_file d4dt00273c2.cif
_cod_data_source_block PILATUS710
_cod_depositor_comments 'Adding full bibliography for 7715625--7715636.cif.'
_cod_database_code 7715626

loop_
_space_group_symop_id
_space_group_symop_operation_xyz
1 +X,+Y,+Z
2 -X,-Y,-Z

loop_
_atom_site_label
_atom_site_type_symbol
_atom_site_fract_x
_atom_site_fract_y
_atom_site_fract_z
_atom_site_U_iso_or_equiv
_atom_site_adp_type
_atom_site_occupancy
_atom_site_site_symmetry_order
_atom_site_calc_flag
_atom_site_refinement_flags_posn
_atom_site_refinement_flags_adp
_atom_site_refinement_flags_occupancy
_atom_site_disorder_assembly
_atom_site_disorder_group
PT1 Pt 0.35484(2) 0.66669(2) 1.02748(2) 0.02324(7) Uani 1 1 d . . . . .
PT2 Pt 0.19015(2) 0.45069(2) 0.34054(2) 0.02556(7) Uani 1 1 d . . . . .
O1 O 0.3383(3) 0.5773(3) 0.9267(3) 0.0313(10) Uani 1 1 d . . . . .
O2 O 0.3704(3) 0.7512(3) 1.1296(2) 0.0290(10) Uani 1 1 d . . . . .
O4 O 0.1688(4) 0.3272(3) 0.2655(3) 0.0340(11) Uani 1 1 d . . . . .
O6 O 0.2071(4) 0.5771(3) 0.4118(3) 0.0415(12) Uani 1 1 d . . . . .
N3 N 0.2077(4) 0.6869(4) 1.0282(3) 0.0251(11) Uani 1 1 d . . . . .
N7 N 0.2570(4) 0.5268(4) 0.2608(3) 0.0286(12) Uani 1 1 d . . . . .
N8 N 0.5035(4) 0.6529(4) 1.0236(3) 0.0239(11) Uani 1 1 d . . . . .
N14 N 0.1294(4) 0.3758(4) 0.4234(3) 0.0261(11) Uani 1 1 d . . . . .
C5 C 0.1397(5) 0.6371(5) 0.9798(4) 0.0294(14) Uani 1 1 d . . . . .
H5 H 0.073906 0.651916 0.986268 0.035 Uiso 1 1 calc R U . . .
C9 C 0.2495(4) 0.5406(4) 0.8945(4) 0.0256(14) Uani 1 1 d . . . . .
C10 C 0.1076(5) 0.4173(5) 0.4915(4) 0.0281(14) Uani 1 1 d . . . . .
H10 H 0.073747 0.376201 0.523328 0.034 Uiso 1 1 calc R U . . .
C11 C 0.2551(5) 0.4694(5) 0.8252(4) 0.0270(13) Uani 1 1 d . . . . .
H11 H 0.318255 0.455261 0.807729 0.032 Uiso 1 1 calc R U . . .
C13 C 0.2506(5) 0.4960(5) 0.1865(4) 0.0301(14) Uani 1 1 d . . . . .
H13 H 0.284136 0.536889 0.154368 0.036 Uiso 1 1 calc R U . . .
C15 C 0.5459(5) 0.6080(4) 0.9506(4) 0.0269(13) Uani 1 1 d . . . . .
H15A H 0.504706 0.546355 0.931770 0.032 Uiso 1 1 calc R U . . .
H15B H 0.614094 0.594900 0.960747 0.032 Uiso 1 1 calc R U . . .
C16 C 0.5677(5) 0.6884(4) 1.0797(4) 0.0267(13) Uani 1 1 d . . . . .
H16 H 0.633809 0.674534 1.072390 0.032 Uiso 1 1 calc R U . . .
C17 C 0.1286(4) 0.5185(5) 0.5249(4) 0.0267(13) Uani 1 1 d . . . . .
C18 C 0.4544(5) 0.7786(5) 1.1710(5) 0.0354(17) Uani 1 1 d . . . . .
C19 C 0.1740(5) 0.7683(5) 1.0822(4) 0.0300(14) Uani 1 1 d . . . . .
H19A H 0.189056 0.760045 1.135200 0.036 Uiso 1 1 calc R U . . .
H19B H 0.101098 0.765710 1.076559 0.036 Uiso 1 1 calc R U . . .
C20 C 0.1790(5) 0.5918(5) 0.4844(4) 0.0317(15) Uani 1 1 d . . . . .
C21 C 0.2290(5) 0.8845(5) 0.9823(4) 0.0289(14) Uani 1 1 d . . . . .
H21A H 0.262172 0.834329 0.952067 0.035 Uiso 1 1 calc R U . . .
H21B H 0.160434 0.879789 0.961643 0.035 Uiso 1 1 calc R U . . .
C22 C 0.1668(5) 0.4215(5) 0.7842(4) 0.0280(14) Uani 1 1 d . . . . .
C23 C 0.2253(5) 0.8679(5) 1.0673(4) 0.0282(14) Uani 1 1 d . . . . .
H23A H 0.190035 0.917442 1.096284 0.034 Uiso 1 1 calc R U . . .
H23B H 0.294281 0.877323 1.087992 0.034 Uiso 1 1 calc R U . . .
C24 C 0.1855(5) 0.3927(5) 0.0678(4) 0.0276(14) Uani 1 1 d . . . . .
H24 H 0.207885 0.445365 0.042424 0.033 Uiso 1 1 calc R U . . .
C25 C 0.3207(5) 0.6208(5) 0.2838(4) 0.0345(15) Uani 1 1 d . . . . .
H25A H 0.278981 0.666762 0.310000 0.041 Uiso 1 1 calc R U . . .
H25B H 0.346262 0.645585 0.237337 0.041 Uiso 1 1 calc R U . . .
C26 C 0.1960(5) 0.4037(5) 0.1484(4) 0.0286(14) Uani 1 1 d . . . . .
C27 C 0.5493(5) 0.7469(4) 1.1522(4) 0.0249(13) Uani 1 1 d . . . . .
C28 C 0.2073(6) 0.2241(5) 0.4027(4) 0.0355(16) Uani 1 1 d . . . . .
H28A H 0.244228 0.243558 0.358194 0.043 Uiso 1 1 calc R U . . .
H28B H 0.190872 0.153673 0.393422 0.043 Uiso 1 1 calc R U . . .
C29 C 0.3724(6) 0.2032(6) 0.4699(5) 0.0468(19) Uani 1 1 d . . . . .
H29A H 0.409155 0.221708 0.519213 0.056 Uiso 1 1 calc R U . . .
H29B H 0.351946 0.133266 0.463594 0.056 Uiso 1 1 calc R U . . .
C30 C 0.1618(5) 0.3258(5) 0.1892(4) 0.0311(15) Uani 1 1 d . . . . .
C31 C 0.2765(6) 0.2527(5) 0.4747(4) 0.0396(17) Uani 1 1 d . . . . .
H31A H 0.296047 0.322747 0.482501 0.048 Uiso 1 1 calc R U . . .
H31B H 0.238746 0.236138 0.519705 0.048 Uiso 1 1 calc R U . . .
C32 C 0.1540(5) 0.5610(4) 0.9168(4) 0.0289(14) Uani 1 1 d . . . . .
C33 C 0.0671(5) 0.5120(5) 0.8769(4) 0.0327(15) Uani 1 1 d . . . . .
H33 H 0.004149 0.526301 0.894656 0.039 Uiso 1 1 calc R U . . .
C34 C 0.4769(5) 0.5370(6) 0.3094(4) 0.0381(16) Uani 1 1 d . . . . .
H34A H 0.507062 0.549352 0.260516 0.046 Uiso 1 1 calc R U . . .
H34B H 0.434987 0.474001 0.300670 0.046 Uiso 1 1 calc R U . . .
C35 C 0.5487(5) 0.6751(5) 0.8879(4) 0.0286(14) Uani 1 1 d . . . . .
H35A H 0.576637 0.643183 0.841055 0.034 Uiso 1 1 calc R U . . .
H35B H 0.479733 0.684125 0.875632 0.034 Uiso 1 1 calc R U . . .
C36 C 0.2865(5) 0.9845(5) 0.9747(4) 0.0299(14) Uani 1 1 d . . . . .
H36A H 0.249678 1.033903 1.002054 0.036 Uiso 1 1 calc R U . . .
H36B H 0.352280 0.990674 1.000597 0.036 Uiso 1 1 calc R U . . .
C37 C 0.1425(5) 0.3053(5) 0.0240(4) 0.0277(14) Uani 1 1 d . . . . .
C38 C 0.2007(6) 0.6867(5) 0.5243(4) 0.0373(16) Uani 1 1 d . . . . .
H38 H 0.234765 0.734768 0.498605 0.045 Uiso 1 1 calc R U . . .
C39 C 0.1352(5) 0.2924(5) -0.0587(4) 0.0303(14) Uani 1 1 d . . . . .
H39 H 0.156620 0.344748 -0.084726 0.036 Uiso 1 1 calc R U . . .
C40 C 0.6282(5) 0.8444(5) 1.2713(4) 0.0303(14) Uani 1 1 d . . . . .
C41 C 0.1209(5) 0.6383(5) 0.6408(4) 0.0305(14) Uani 1 1 d . . . . .
C42 C 0.1729(5) 0.7124(5) 0.6019(4) 0.0358(16) Uani 1 1 d . . . . .
C43 C 0.5338(5) 0.8780(5) 1.2911(4) 0.0332(15) Uani 1 1 d . . . . .
C44 C 0.4113(5) 0.6158(5) 0.3377(4) 0.0363(16) Uani 1 1 d . . . . .
H44A H 0.453894 0.678455 0.344439 0.044 Uiso 1 1 calc R U . . .
H44B H 0.385618 0.604975 0.388318 0.044 Uiso 1 1 calc R U . . .
C45 C 0.1141(6) 0.7574(6) 0.7564(4) 0.0437(18) Uani 1 1 d . . . . .
H45 H 0.096001 0.773124 0.807833 0.052 Uiso 1 1 calc R U . . .
C46 C 0.1706(5) 0.3512(5) 0.7166(4) 0.0310(14) Uani 1 1 d . . . . .
H46 H 0.233130 0.337843 0.697223 0.037 Uiso 1 1 calc R U . . .
C47 C 0.6105(5) 0.7742(4) 0.9112(4) 0.0267(13) Uani 1 1 d . . . . .
H47A H 0.677233 0.765278 0.929236 0.032 Uiso 1 1 calc R U . . .
H47B H 0.578012 0.809316 0.954276 0.032 Uiso 1 1 calc R U . . .
C48 C 0.1002(5) 0.5430(5) 0.6006(4) 0.0322(15) Uani 1 1 d . . . . .
H48 H 0.066140 0.494713 0.626046 0.039 Uiso 1 1 calc R U . . .
C49 C 0.4501(5) 0.8444(5) 1.2392(4) 0.0299(14) Uani 1 1 d . . . . .
H49 H 0.388740 0.867435 1.251152 0.036 Uiso 1 1 calc R U . . .
C50 C 0.4670(5) 0.9271(5) 0.8733(4) 0.0313(14) Uani 1 1 d . . . . .
H50A H 0.505675 0.991534 0.884920 0.038 Uiso 1 1 calc R U . . .
H50B H 0.459693 0.899458 0.921306 0.038 Uiso 1 1 calc R U . . .
C51 C 0.6135(6) 0.9770(5) 1.4065(4) 0.0416(17) Uani 1 1 d . . . . .
H51 H 0.608911 1.020570 1.451721 0.050 Uiso 1 1 calc R U . . .
C52 C 0.1652(6) 0.8306(6) 0.7167(5) 0.0450(19) Uani 1 1 d . . . . .
H52 H 0.178544 0.894513 0.741707 0.054 Uiso 1 1 calc R U . . .
C53 C -0.0191(5) 0.3906(5) 0.7708(5) 0.0427(18) Uani 1 1 d . . . . .
H53 H -0.082414 0.404194 0.788223 0.051 Uiso 1 1 calc R U . . .
C54 C 0.0916(5) 0.6645(6) 0.7195(4) 0.0370(16) Uani 1 1 d . . . . .
H54 H 0.056807 0.617350 0.745709 0.044 Uiso 1 1 calc R U . . .
C55 C 0.3625(5) 0.9353(5) 0.8410(4) 0.0322(15) Uani 1 1 d . . . . .
H55A H 0.322822 0.871106 0.833577 0.039 Uiso 1 1 calc R U . . .
H55B H 0.370496 0.956165 0.790283 0.039 Uiso 1 1 calc R U . . .
C56 C 0.5294(6) 0.9459(5) 1.3581(4) 0.0390(17) Uani 1 1 d . . . . .
H56 H 0.468945 0.970581 1.370186 0.047 Uiso 1 1 calc R U . . .
C57 C 0.0705(5) 0.4415(5) 0.8106(4) 0.0329(15) Uani 1 1 d . . . . .
C58 C 0.1084(5) 0.2249(5) 0.0629(4) 0.0270(13) Uani 1 1 d . . . . .
C59 C 0.0976(5) 0.2047(5) -0.1003(4) 0.0346(16) Uani 1 1 d . . . . .
H59 H 0.093752 0.197419 -0.154320 0.042 Uiso 1 1 calc R U . . .
C60 C 0.7064(6) 0.9423(5) 1.3870(5) 0.0431(18) Uani 1 1 d . . . . .
H60 H 0.763091 0.963543 1.419507 0.052 Uiso 1 1 calc R U . . .
C61 C 0.5237(5) 0.8633(5) 0.8154(4) 0.0313(14) Uani 1 1 d . . . . .
H61A H 0.538665 0.896597 0.770743 0.038 Uiso 1 1 calc R U . . .
H61B H 0.478982 0.803545 0.797438 0.038 Uiso 1 1 calc R U . . .
C62 C 0.0683(5) 0.1340(5) 0.0177(4) 0.0372(16) Uani 1 1 d . . . . .
H62 H 0.044760 0.080896 0.042306 0.045 Uiso 1 1 calc R U . . .
C63 C 0.6231(5) 0.8363(5) 0.8453(4) 0.0284(14) Uani 1 1 d . . . . .
H63A H 0.668132 0.895803 0.863388 0.034 Uiso 1 1 calc R U . . .
H63B H 0.655502 0.800949 0.802211 0.034 Uiso 1 1 calc R U . . .
C64 C 0.6327(5) 0.7787(5) 1.2016(4) 0.0297(14) Uani 1 1 d . . . . .
H64 H 0.694048 0.756202 1.188523 0.036 Uiso 1 1 calc R U . . .
C65 C 0.3031(6) 1.0056(5) 0.8918(4) 0.0344(15) Uani 1 1 d . . . . .
H65A H 0.338883 1.071076 0.893985 0.041 Uiso 1 1 calc R U . . .
H65B H 0.237373 1.004218 0.867093 0.041 Uiso 1 1 calc R U . . .
C66 C 0.0644(5) 0.1253(5) -0.0614(4) 0.0329(15) Uani 1 1 d . . . . .
H66 H 0.039373 0.065551 -0.090255 0.039 Uiso 1 1 calc R U . . .
C67 C 0.1173(5) 0.2374(5) 0.1452(4) 0.0311(15) Uani 1 1 d . . . . .
H67 H 0.092927 0.185597 0.171026 0.037 Uiso 1 1 calc R U . . .
C68 C 0.7140(6) 0.8775(5) 1.3205(4) 0.0365(16) Uani 1 1 d . . . . .
H68 H 0.775733 0.855456 1.308043 0.044 Uiso 1 1 calc R U . . .
C69 C 0.5605(6) 0.5357(6) 0.3693(5) 0.0428(18) Uani 1 1 d . . . . .
H69A H 0.606621 0.595980 0.372272 0.051 Uiso 1 1 calc R U . . .
H69B H 0.529746 0.534469 0.419771 0.051 Uiso 1 1 calc R U . . .
C70 C 0.0835(6) 0.3033(5) 0.6799(4) 0.0419(18) Uani 1 1 d . . . . .
H70 H 0.087461 0.257263 0.636038 0.050 Uiso 1 1 calc R U . . .
C71 C -0.0127(6) 0.3226(5) 0.7075(5) 0.0437(19) Uani 1 1 d . . . . .
H71 H -0.071451 0.288759 0.682425 0.052 Uiso 1 1 calc R U . . .
C72 C 0.1948(6) 0.8077(6) 0.6420(5) 0.0426(18) Uani 1 1 d . . . . .
H72 H 0.230084 0.856011 0.617237 0.051 Uiso 1 1 calc R U . . .
C73 C 0.5610(6) 0.3506(5) 0.3473(4) 0.0372(16) Uani 1 1 d . . . . .
H73A H 0.517837 0.340678 0.300992 0.045 Uiso 1 1 calc R U . . .
H73B H 0.607961 0.302799 0.339751 0.045 Uiso 1 1 calc R U . . .
C74 C 0.4961(6) 0.3308(6) 0.4146(5) 0.0467(19) Uani 1 1 d . . . . .
H74A H 0.444361 0.373875 0.419543 0.056 Uiso 1 1 calc R U . . .
H74B H 0.537527 0.344958 0.461871 0.056 Uiso 1 1 calc R U . . .
C75 C 0.4447(7) 0.2251(6) 0.4057(5) 0.053(2) Uani 1 1 d . . . . .
H75A H 0.407673 0.209900 0.356381 0.064 Uiso 1 1 calc R U . . .
H75B H 0.496863 0.182633 0.404090 0.064 Uiso 1 1 calc R U . . .
C76 C 0.1089(5) 0.2688(4) 0.4080(4) 0.0302(14) Uani 1 1 d . . . . .
H76A H 0.070247 0.248757 0.359630 0.036 Uiso 1 1 calc R U . . .
H76B H 0.068461 0.245135 0.449415 0.036 Uiso 1 1 calc R U . . .
C77 C 0.6219(6) 0.4513(6) 0.3539(5) 0.047(2) Uani 1 1 d . . . . .
H77A H 0.658238 0.456244 0.306068 0.056 Uiso 1 1 calc R U . . .
H77B H 0.672062 0.457871 0.395613 0.056 Uiso 1 1 calc R U . . .

loop_
_atom_site_aniso_label
_atom_site_aniso_U_11
_atom_site_aniso_U_22
_atom_site_aniso_U_33
_atom_site_aniso_U_23
_atom_site_aniso_U_13
_atom_site_aniso_U_12
PT1 0.01410(12) 0.02441(13) 0.03332(14) 0.01008(10) 0.00386(9) 0.00388(9)
PT2 0.02214(13) 0.02755(14) 0.02996(14) 0.01339(10) 0.00239(10) 0.00414(10)
O1 0.017(2) 0.034(2) 0.040(3) -0.001(2) 0.0008(19) -0.0002(19)
O2 0.025(2) 0.034(2) 0.028(2) 0.0084(19) -0.0020(18) 0.0025(19)
O4 0.042(3) 0.035(3) 0.026(2) 0.0108(19) -0.005(2) 0.001(2)
O6 0.057(3) 0.030(3) 0.039(3) 0.010(2) 0.013(2) 0.009(2)
N3 0.010(2) 0.028(3) 0.039(3) 0.010(2) 0.005(2) 0.001(2)
N7 0.025(3) 0.029(3) 0.036(3) 0.015(2) 0.002(2) 0.009(2)
N8 0.014(2) 0.023(3) 0.037(3) 0.012(2) 0.004(2) 0.001(2)
N14 0.021(3) 0.028(3) 0.033(3) 0.014(2) 0.000(2) 0.004(2)
C5 0.013(3) 0.033(3) 0.046(4) 0.017(3) 0.005(3) 0.004(3)
C9 0.010(3) 0.022(3) 0.048(4) 0.028(3) -0.007(2) -0.007(2)
C10 0.017(3) 0.036(4) 0.032(3) 0.013(3) -0.001(2) -0.002(3)
C11 0.021(3) 0.031(3) 0.032(3) 0.012(3) 0.005(2) 0.004(3)
C13 0.025(3) 0.036(4) 0.035(4) 0.021(3) 0.010(3) 0.008(3)
C15 0.017(3) 0.023(3) 0.040(4) 0.003(3) 0.007(3) 0.003(2)
C16 0.017(3) 0.028(3) 0.039(4) 0.014(3) 0.001(3) 0.003(2)
C17 0.014(3) 0.030(3) 0.038(4) 0.012(3) -0.004(2) 0.004(2)
C18 0.019(3) 0.024(3) 0.069(5) 0.027(3) 0.010(3) 0.003(3)
C19 0.020(3) 0.034(3) 0.038(4) 0.007(3) 0.010(3) 0.008(3)
C20 0.022(3) 0.040(4) 0.035(4) 0.009(3) 0.002(3) 0.011(3)
C21 0.020(3) 0.036(4) 0.031(3) 0.002(3) -0.001(3) 0.009(3)
C22 0.023(3) 0.028(3) 0.036(4) 0.022(3) -0.007(3) -0.002(3)
C23 0.023(3) 0.031(3) 0.030(3) 0.000(3) 0.000(3) 0.006(3)
C24 0.018(3) 0.039(4) 0.033(3) 0.017(3) 0.008(2) 0.015(3)
C25 0.032(4) 0.030(4) 0.044(4) 0.018(3) 0.004(3) -0.001(3)
C26 0.021(3) 0.035(4) 0.033(3) 0.010(3) 0.004(3) 0.011(3)
C27 0.027(3) 0.018(3) 0.032(3) 0.012(2) 0.004(3) 0.004(2)
C28 0.047(4) 0.030(3) 0.033(4) 0.013(3) 0.002(3) 0.008(3)
C29 0.048(5) 0.043(4) 0.056(5) 0.016(4) 0.004(4) 0.018(4)
C30 0.025(3) 0.039(4) 0.035(4) 0.016(3) -0.001(3) 0.012(3)
C31 0.044(4) 0.032(4) 0.046(4) 0.011(3) -0.004(3) 0.010(3)
C32 0.022(3) 0.024(3) 0.043(4) 0.014(3) -0.002(3) 0.003(3)
C33 0.017(3) 0.031(4) 0.052(4) 0.015(3) 0.000(3) 0.004(3)
C34 0.032(4) 0.048(4) 0.036(4) 0.013(3) 0.000(3) 0.005(3)
C35 0.025(3) 0.032(3) 0.026(3) -0.002(3) -0.002(3) 0.003(3)
C36 0.030(4) 0.026(3) 0.036(4) 0.004(3) 0.002(3) 0.011(3)
C37 0.017(3) 0.039(4) 0.032(3) 0.015(3) 0.002(2) 0.010(3)
C38 0.035(4) 0.033(4) 0.048(4) 0.014(3) 0.006(3) 0.009(3)
C39 0.020(3) 0.042(4) 0.035(4) 0.017(3) 0.007(3) 0.011(3)
C40 0.027(3) 0.029(3) 0.038(4) 0.013(3) -0.001(3) 0.004(3)
C41 0.017(3) 0.037(4) 0.039(4) 0.009(3) 0.000(3) 0.010(3)
C42 0.024(3) 0.042(4) 0.043(4) 0.011(3) -0.002(3) 0.007(3)
C43 0.034(4) 0.028(3) 0.039(4) 0.013(3) 0.001(3) 0.002(3)
C44 0.036(4) 0.036(4) 0.036(4) 0.008(3) 0.005(3) -0.003(3)
C45 0.039(4) 0.054(5) 0.036(4) -0.001(3) 0.000(3) 0.008(4)
C46 0.025(3) 0.027(3) 0.043(4) 0.008(3) 0.000(3) 0.006(3)
C47 0.027(3) 0.026(3) 0.027(3) 0.002(2) 0.000(3) 0.005(3)
C48 0.024(3) 0.038(4) 0.037(4) 0.013(3) -0.005(3) 0.001(3)
C49 0.028(3) 0.029(3) 0.036(4) 0.012(3) 0.005(3) 0.006(3)
C50 0.028(4) 0.034(4) 0.032(3) 0.004(3) 0.000(3) 0.004(3)
C51 0.053(5) 0.032(4) 0.038(4) 0.003(3) -0.001(3) 0.002(3)
C52 0.040(4) 0.045(4) 0.046(5) -0.006(4) -0.013(3) 0.009(4)
C53 0.020(4) 0.037(4) 0.071(5) 0.006(4) -0.010(3) 0.004(3)
C54 0.030(4) 0.047(4) 0.035(4) 0.010(3) 0.001(3) 0.006(3)
C55 0.032(4) 0.033(4) 0.033(4) 0.007(3) -0.002(3) 0.006(3)
C56 0.037(4) 0.037(4) 0.047(4) 0.016(3) 0.003(3) 0.009(3)
C57 0.029(4) 0.029(3) 0.042(4) 0.011(3) -0.010(3) 0.004(3)
C58 0.017(3) 0.038(4) 0.030(3) 0.014(3) 0.003(2) 0.009(3)
C59 0.026(4) 0.051(4) 0.031(3) 0.016(3) 0.004(3) 0.010(3)
C60 0.042(5) 0.039(4) 0.046(4) 0.006(3) -0.011(3) -0.002(3)
C61 0.040(4) 0.034(4) 0.022(3) 0.008(3) 0.000(3) 0.009(3)
C62 0.031(4) 0.043(4) 0.045(4) 0.024(3) 0.006(3) 0.010(3)
C63 0.025(3) 0.033(3) 0.029(3) 0.007(3) 0.006(3) 0.007(3)
C64 0.023(3) 0.026(3) 0.044(4) 0.015(3) -0.003(3) 0.005(3)
C65 0.037(4) 0.027(3) 0.041(4) 0.010(3) -0.003(3) 0.009(3)
C66 0.024(3) 0.038(4) 0.037(4) 0.009(3) 0.004(3) 0.004(3)
C67 0.022(3) 0.038(4) 0.037(4) 0.018(3) 0.002(3) 0.008(3)
C68 0.036(4) 0.026(3) 0.048(4) 0.007(3) -0.005(3) 0.003(3)
C69 0.033(4) 0.048(4) 0.048(4) 0.011(4) -0.006(3) 0.000(3)
C70 0.050(5) 0.037(4) 0.040(4) 0.011(3) -0.007(3) 0.005(4)
C71 0.034(4) 0.036(4) 0.057(5) -0.001(4) -0.017(4) 0.000(3)
C72 0.034(4) 0.040(4) 0.053(5) 0.007(4) -0.001(3) 0.000(3)
C73 0.035(4) 0.049(4) 0.029(4) 0.000(3) -0.001(3) 0.016(3)
C74 0.045(5) 0.055(5) 0.043(4) 0.010(4) 0.009(4) 0.011(4)
C75 0.067(6) 0.041(5) 0.056(5) 0.011(4) 0.015(4) 0.023(4)
C76 0.038(4) 0.026(3) 0.026(3) 0.007(3) -0.003(3) -0.002(3)
C77 0.024(4) 0.075(6) 0.045(4) 0.017(4) 0.006(3) 0.008(4)

loop_
_atom_type_symbol
_atom_type_description
_atom_type_scat_dispersion_real
_atom_type_scat_dispersion_imag
_atom_type_scat_source
C C 0.0033 0.0016
;
International Tables for Crystallography
(Vol. C, Tables 4.2.6.8 and 6.1.1.4)
;
H H 0.0000 0.0000
;
International Tables for Crystallography
(Vol. C, Table 6.1.1.4)
;
N N 0.0061 0.0033
;
International Tables for Crystallography
(Vol. C, Tables 4.2.6.8 and 6.1.1.4)
;
O O 0.0106 0.0060
;
International Tables for Crystallography
(Vol. C, Tables 4.2.6.8 and 6.1.1.4)
;
Pt Pt -1.7033 8.3905
;
International Tables for Crystallography
(Vol. C, Tables 4.2.6.8 and 6.1.1.4)
;

loop_
_geom_angle_atom_site_label_1
_geom_angle_atom_site_label_2
_geom_angle_atom_site_label_3
_geom_angle
_geom_angle_site_symmetry_1
_geom_angle_site_symmetry_3
_geom_angle_publ_flag
O2 PT1 O1 177.91(18) . . ?
O2 PT1 N8 92.8(2) . . ?
O1 PT1 N8 87.2(2) . . ?
O2 PT1 N3 87.3(2) . . ?
O1 PT1 N3 92.8(2) . . ?
N8 PT1 N3 176.8(2) . . ?
O6 PT2 O4 177.00(19) . . ?
O6 PT2 N7 85.9(2) . . ?
O4 PT2 N7 92.7(2) . . ?
O6 PT2 N14 93.0(2) . . ?
O4 PT2 N14 88.6(2) . . ?
N7 PT2 N14 177.3(2) . . ?
C9 O1 PT1 123.2(4) . . ?
C18 O2 PT1 126.7(4) . . ?
C30 O4 PT2 122.7(4) . . ?
C20 O6 PT2 126.8(4) . . ?
C5 N3 C19 116.2(5) . . ?
C5 N3 PT1 123.7(4) . . ?
C19 N3 PT1 119.9(4) . . ?
C13 N7 C25 115.3(5) . . ?
C13 N7 PT2 123.4(5) . . ?
C25 N7 PT2 121.2(4) . . ?
C16 N8 C15 116.5(5) . . ?
C16 N8 PT1 123.8(4) . . ?
C15 N8 PT1 119.5(4) . . ?
C10 N14 C76 117.0(5) . . ?
C10 N14 PT2 123.0(4) . . ?
C76 N14 PT2 120.1(4) . . ?
N3 C5 C32 127.6(6) . . ?
N3 C5 H5 116.2 . . ?
C32 C5 H5 116.2 . . ?
O1 C9 C32 129.1(6) . . ?
O1 C9 C11 113.8(5) . . ?
C32 C9 C11 117.1(6) . . ?
N14 C10 C17 128.9(6) . . ?
N14 C10 H10 115.6 . . ?
C17 C10 H10 115.6 . . ?
C22 C11 C9 121.3(6) . . ?
C22 C11 H11 119.4 . . ?
C9 C11 H11 119.4 . . ?
N7 C13 C26 126.6(6) . . ?
N7 C13 H13 116.7 . . ?
C26 C13 H13 116.7 . . ?
N8 C15 C35 111.2(5) . . ?
N8 C15 H15A 109.4 . . ?
C35 C15 H15A 109.4 . . ?
N8 C15 H15B 109.4 . . ?
C35 C15 H15B 109.4 . . ?
H15A C15 H15B 108.0 . . ?
N8 C16 C27 127.8(6) . . ?
N8 C16 H16 116.1 . . ?
C27 C16 H16 116.1 . . ?
C48 C17 C20 119.7(6) . . ?
C48 C17 C10 117.0(6) . . ?
C20 C17 C10 123.3(6) . . ?
O2 C18 C49 117.4(6) . . ?
O2 C18 C27 125.2(7) . . ?
C49 C18 C27 117.4(6) . . ?
N3 C19 C23 112.6(5) . . ?
N3 C19 H19A 109.1 . . ?
C23 C19 H19A 109.1 . . ?
N3 C19 H19B 109.1 . . ?
C23 C19 H19B 109.1 . . ?
H19A C19 H19B 107.8 . . ?
O6 C20 C38 117.1(6) . . ?
O6 C20 C17 124.8(6) . . ?
C38 C20 C17 118.2(6) . . ?
C36 C21 C23 111.0(5) . . ?
C36 C21 H21A 109.4 . . ?
C23 C21 H21A 109.4 . . ?
C36 C21 H21B 109.4 . . ?
C23 C21 H21B 109.4 . . ?
H21A C21 H21B 108.0 . . ?
C11 C22 C57 119.9(6) . . ?
C11 C22 C46 122.2(6) . . ?
C57 C22 C46 117.9(6) . . ?
C21 C23 C19 116.0(5) . . ?
C21 C23 H23A 108.3 . . ?
C19 C23 H23A 108.3 . . ?
C21 C23 H23B 108.3 . . ?
C19 C23 H23B 108.3 . . ?
H23A C23 H23B 107.4 . . ?
C37 C24 C26 122.1(6) . . ?
C37 C24 H24 118.9 . . ?
C26 C24 H24 118.9 . . ?
N7 C25 C44 114.0(5) . . ?
N7 C25 H25A 108.8 . . ?
C44 C25 H25A 108.8 . . ?
N7 C25 H25B 108.8 . . ?
C44 C25 H25B 108.8 . . ?
H25A C25 H25B 107.6 . . ?
C24 C26 C30 120.7(6) . . ?
C24 C26 C13 116.5(6) . . ?
C30 C26 C13 122.6(6) . . ?
C64 C27 C18 120.2(6) . . ?
C64 C27 C16 116.3(6) . . ?
C18 C27 C16 123.4(6) . . ?
C76 C28 C31 114.4(6) . . ?
C76 C28 H28A 108.7 . . ?
C31 C28 H28A 108.7 . . ?
C76 C28 H28B 108.7 . . ?
C31 C28 H28B 108.7 . . ?
H28A C28 H28B 107.6 . . ?
C75 C29 C31 116.7(6) . . ?
C75 C29 H29A 108.1 . . ?
C31 C29 H29A 108.1 . . ?
C75 C29 H29B 108.1 . . ?
C31 C29 H29B 108.1 . . ?
H29A C29 H29B 107.3 . . ?
O4 C30 C26 126.1(6) . . ?
O4 C30 C67 116.4(6) . . ?
C26 C30 C67 117.5(6) . . ?
C29 C31 C28 113.7(6) . . ?
C29 C31 H31A 108.8 . . ?
C28 C31 H31A 108.8 . . ?
C29 C31 H31B 108.8 . . ?
C28 C31 H31B 108.8 . . ?
H31A C31 H31B 107.7 . . ?
C9 C32 C33 121.2(6) . . ?
C9 C32 C5 121.9(6) . . ?
C33 C32 C5 116.8(6) . . ?
C32 C33 C57 122.7(6) . . ?
C32 C33 H33 118.6 . . ?
C57 C33 H33 118.6 . . ?
C44 C34 C69 110.4(6) . . ?
C44 C34 H34A 109.6 . . ?
C69 C34 H34A 109.6 . . ?
C44 C34 H34B 109.6 . . ?
C69 C34 H34B 109.6 . . ?
H34A C34 H34B 108.1 . . ?
C47 C35 C15 114.1(5) . . ?
C47 C35 H35A 108.7 . . ?
C15 C35 H35A 108.7 . . ?
C47 C35 H35B 108.7 . . ?
C15 C35 H35B 108.7 . . ?
H35A C35 H35B 107.6 . . ?
C65 C36 C21 115.6(6) . . ?
C65 C36 H36A 108.4 . . ?
C21 C36 H36A 108.4 . . ?
C65 C36 H36B 108.4 . . ?
C21 C36 H36B 108.4 . . ?
H36A C36 H36B 107.4 . . ?
C24 C37 C58 118.9(6) . . ?
C24 C37 C39 122.4(6) . . ?
C58 C37 C39 118.7(6) . . ?
C20 C38 C42 122.6(7) . . ?
C20 C38 H38 118.7 . . ?
C42 C38 H38 118.7 . . ?
C59 C39 C37 121.2(6) . . ?
C59 C39 H39 119.4 . . ?
C37 C39 H39 119.4 . . ?
C68 C40 C64 122.0(6) . . ?
C68 C40 C43 119.7(7) . . ?
C64 C40 C43 118.3(6) . . ?
C48 C41 C42 118.8(6) . . ?
C48 C41 C54 122.8(6) . . ?
C42 C41 C54 118.3(6) . . ?
C72 C42 C38 122.6(7) . . ?
C72 C42 C41 119.1(7) . . ?
C38 C42 C41 118.3(7) . . ?
C56 C43 C49 123.3(7) . . ?
C56 C43 C40 118.8(7) . . ?
C49 C43 C40 117.8(6) . . ?
C34 C44 C25 115.2(6) . . ?
C34 C44 H44A 108.5 . . ?
C25 C44 H44A 108.5 . . ?
C34 C44 H44B 108.5 . . ?
C25 C44 H44B 108.5 . . ?
H44A C44 H44B 107.5 . . ?
C54 C45 C52 120.2(7) . . ?
C54 C45 H45 119.9 . . ?
C52 C45 H45 119.9 . . ?
C70 C46 C22 120.8(7) . . ?
C70 C46 H46 119.6 . . ?
C22 C46 H46 119.6 . . ?
C35 C47 C63 113.7(5) . . ?
C35 C47 H47A 108.8 . . ?
C63 C47 H47A 108.8 . . ?
C35 C47 H47B 108.8 . . ?
C63 C47 H47B 108.8 . . ?
H47A C47 H47B 107.7 . . ?
C17 C48 C41 122.4(6) . . ?
C17 C48 H48 118.8 . . ?
C41 C48 H48 118.8 . . ?
C18 C49 C43 123.8(6) . . ?
C18 C49 H49 118.1 . . ?
C43 C49 H49 118.1 . . ?
C61 C50 C55 110.8(5) . . ?
C61 C50 H50A 109.5 . . ?
C55 C50 H50A 109.5 . . ?
C61 C50 H50B 109.5 . . ?
C55 C50 H50B 109.5 . . ?
H50A C50 H50B 108.1 . . ?
C56 C51 C60 119.7(7) . . ?
C56 C51 H51 120.2 . . ?
C60 C51 H51 120.2 . . ?
C72 C52 C45 120.3(7) . . ?
C72 C52 H52 119.8 . . ?
C45 C52 H52 119.8 . . ?
C71 C53 C57 120.5(7) . . ?
C71 C53 H53 119.7 . . ?
C57 C53 H53 119.7 . . ?
C45 C54 C41 120.8(7) . . ?
C45 C54 H54 119.6 . . ?
C41 C54 H54 119.6 . . ?
C50 C55 C65 114.8(6) . . ?
C50 C55 H55A 108.6 . . ?
C65 C55 H55A 108.6 . . ?
C50 C55 H55B 108.6 . . ?
C65 C55 H55B 108.6 . . ?
H55A C55 H55B 107.5 . . ?
C51 C56 C43 121.1(7) . . ?
C51 C56 H56 119.5 . . ?
C43 C56 H56 119.5 . . ?
C33 C57 C22 117.7(6) . . ?
C33 C57 C53 122.3(7) . . ?
C22 C57 C53 120.0(7) . . ?
C67 C58 C37 118.6(6) . . ?
C67 C58 C62 122.5(6) . . ?
C37 C58 C62 118.9(6) . . ?
C39 C59 C66 119.8(6) . . ?
C39 C59 H59 120.1 . . ?
C66 C59 H59 120.1 . . ?
C68 C60 C51 120.7(7) . . ?
C68 C60 H60 119.6 . . ?
C51 C60 H60 119.6 . . ?
C50 C61 C63 116.1(5) . . ?
C50 C61 H61A 108.3 . . ?
C63 C61 H61A 108.3 . . ?
C50 C61 H61B 108.3 . . ?
C63 C61 H61B 108.3 . . ?
H61A C61 H61B 107.4 . . ?
C66 C62 C58 120.0(6) . . ?
C66 C62 H62 120.0 . . ?
C58 C62 H62 120.0 . . ?
C61 C63 C47 114.5(5) . . ?
C61 C63 H63A 108.6 . . ?
C47 C63 H63A 108.6 . . ?
C61 C63 H63B 108.6 . . ?
C47 C63 H63B 108.6 . . ?
H63A C63 H63B 107.6 . . ?
C27 C64 C40 122.5(6) . . ?
C27 C64 H64 118.7 . . ?
C40 C64 H64 118.7 . . ?
C36 C65 C55 115.2(5) . . ?
C36 C65 H65A 108.5 . . ?
C55 C65 H65A 108.5 . . ?
C36 C65 H65B 108.5 . . ?
C55 C65 H65B 108.5 . . ?
H65A C65 H65B 107.5 . . ?
C62 C66 C59 121.5(7) . . ?
C62 C66 H66 119.3 . . ?
C59 C66 H66 119.3 . . ?
C30 C67 C58 122.2(6) . . ?
C30 C67 H67 118.9 . . ?
C58 C67 H67 118.9 . . ?
C60 C68 C40 120.0(7) . . ?
C60 C68 H68 120.0 . . ?
C40 C68 H68 120.0 . . ?
C77 C69 C34 115.8(7) . . ?
C77 C69 H69A 108.3 . . ?
C34 C69 H69A 108.3 . . ?
C77 C69 H69B 108.3 . . ?
C34 C69 H69B 108.3 . . ?
H69A C69 H69B 107.4 . . ?
C46 C70 C71 120.9(7) . . ?
C46 C70 H70 119.5 . . ?
C71 C70 H70 119.5 . . ?
C53 C71 C70 119.9(7) . . ?
C53 C71 H71 120.1 . . ?
C70 C71 H71 120.1 . . ?
C52 C72 C42 121.2(7) . . ?
C52 C72 H72 119.4 . . ?
C42 C72 H72 119.4 . . ?
C74 C73 C77 116.2(6) . . ?
C74 C73 H73A 108.2 . . ?
C77 C73 H73A 108.2 . . ?
C74 C73 H73B 108.2 . . ?
C77 C73 H73B 108.2 . . ?
H73A C73 H73B 107.4 . . ?
C73 C74 C75 112.4(7) . . ?
C73 C74 H74A 109.1 . . ?
C75 C74 H74A 109.1 . . ?
C73 C74 H74B 109.1 . . ?
C75 C74 H74B 109.1 . . ?
H74A C74 H74B 107.8 . . ?
C29 C75 C74 114.4(7) . . ?
C29 C75 H75A 108.7 . . ?
C74 C75 H75A 108.7 . . ?
C29 C75 H75B 108.7 . . ?
C74 C75 H75B 108.7 . . ?
H75A C75 H75B 107.6 . . ?
N14 C76 C28 111.0(5) . . ?
N14 C76 H76A 109.4 . . ?
C28 C76 H76A 109.4 . . ?
N14 C76 H76B 109.4 . . ?
C28 C76 H76B 109.4 . . ?
H76A C76 H76B 108.0 . . ?
C73 C77 C69 115.4(6) . . ?
C73 C77 H77A 108.4 . . ?
C69 C77 H77A 108.4 . . ?
C73 C77 H77B 108.4 . . ?
C69 C77 H77B 108.4 . . ?
H77A C77 H77B 107.5 . . ?

loop_
_geom_bond_atom_site_label_1
_geom_bond_atom_site_label_2
_geom_bond_distance
_geom_bond_site_symmetry_2
_geom_bond_publ_flag
PT1 O2 1.978(4) . ?
PT1 O1 1.992(4) . ?
PT1 N8 2.012(5) . ?
PT1 N3 2.014(5) . ?
PT2 O6 1.992(5) . ?
PT2 O4 1.994(5) . ?
PT2 N7 2.008(5) . ?
PT2 N14 2.012(5) . ?
O1 C9 1.313(7) . ?
O2 C18 1.310(8) . ?
O4 C30 1.327(8) . ?
O6 C20 1.312(8) . ?
N3 C5 1.292(8) . ?
N3 C19 1.485(8) . ?
N7 C13 1.300(8) . ?
N7 C25 1.468(9) . ?
N8 C16 1.292(8) . ?
N8 C15 1.480(8) . ?
N14 C10 1.293(8) . ?
N14 C76 1.471(8) . ?
C5 C32 1.443(9) . ?
C5 H5 0.9300 . ?
C9 C32 1.384(9) . ?
C9 C11 1.456(9) . ?
C10 C17 1.441(9) . ?
C10 H10 0.9300 . ?
C11 C22 1.408(9) . ?
C11 H11 0.9300 . ?
C13 C26 1.460(10) . ?
C13 H13 0.9300 . ?
C15 C35 1.538(9) . ?
C15 H15A 0.9700 . ?
C15 H15B 0.9700 . ?
C16 C27 1.439(9) . ?
C16 H16 0.9300 . ?
C17 C48 1.378(9) . ?
C17 C20 1.424(9) . ?
C18 C49 1.397(10) . ?
C18 C27 1.417(9) . ?
C19 C23 1.526(9) . ?
C19 H19A 0.9700 . ?
C19 H19B 0.9700 . ?
C20 C38 1.399(10) . ?
C21 C36 1.526(9) . ?
C21 C23 1.530(9) . ?
C21 H21A 0.9700 . ?
C21 H21B 0.9700 . ?
C22 C57 1.411(10) . ?
C22 C46 1.425(10) . ?
C23 H23A 0.9700 . ?
C23 H23B 0.9700 . ?
C24 C37 1.394(10) . ?
C24 C26 1.391(9) . ?
C24 H24 0.9300 . ?
C25 C44 1.540(10) . ?
C25 H25A 0.9700 . ?
C25 H25B 0.9700 . ?
C26 C30 1.413(9) . ?
C27 C64 1.385(9) . ?
C28 C76 1.522(10) . ?
C28 C31 1.526(10) . ?
C28 H28A 0.9700 . ?
C28 H28B 0.9700 . ?
C29 C75 1.515(11) . ?
C29 C31 1.527(10) . ?
C29 H29A 0.9700 . ?
C29 H29B 0.9700 . ?
C30 C67 1.413(10) . ?
C31 H31A 0.9700 . ?
C31 H31B 0.9700 . ?
C32 C33 1.390(9) . ?
C33 C57 1.408(10) . ?
C33 H33 0.9300 . ?
C34 C44 1.523(10) . ?
C34 C69 1.525(10) . ?
C34 H34A 0.9700 . ?
C34 H34B 0.9700 . ?
C35 C47 1.515(9) . ?
C35 H35A 0.9700 . ?
C35 H35B 0.9700 . ?
C36 C65 1.524(9) . ?
C36 H36A 0.9700 . ?
C36 H36B 0.9700 . ?
C37 C58 1.421(9) . ?
C37 C39 1.425(9) . ?
C38 C42 1.407(10) . ?
C38 H38 0.9300 . ?
C39 C59 1.362(10) . ?
C39 H39 0.9300 . ?
C40 C68 1.410(10) . ?
C40 C64 1.417(10) . ?
C40 C43 1.425(10) . ?
C41 C48 1.404(10) . ?
C41 C42 1.424(10) . ?
C41 C54 1.434(10) . ?
C42 C72 1.406(10) . ?
C43 C56 1.398(10) . ?
C43 C49 1.416(10) . ?
C44 H44A 0.9700 . ?
C44 H44B 0.9700 . ?
C45 C54 1.357(11) . ?
C45 C52 1.417(12) . ?
C45 H45 0.9300 . ?
C46 C70 1.365(10) . ?
C46 H46 0.9300 . ?
C47 C63 1.533(8) . ?
C47 H47A 0.9700 . ?
C47 H47B 0.9700 . ?
C48 H48 0.9300 . ?
C49 H49 0.9300 . ?
C50 C61 1.518(9) . ?
C50 C55 1.523(9) . ?
C50 H50A 0.9700 . ?
C50 H50B 0.9700 . ?
C51 C56 1.381(11) . ?
C51 C60 1.412(11) . ?
C51 H51 0.9300 . ?
C52 C72 1.363(11) . ?
C52 H52 0.9300 . ?
C53 C71 1.356(11) . ?
C53 C57 1.425(10) . ?
C53 H53 0.9300 . ?
C54 H54 0.9300 . ?
C55 C65 1.527(9) . ?
C55 H55A 0.9700 . ?
C55 H55B 0.9700 . ?
C56 H56 0.9300 . ?
C58 C67 1.419(9) . ?
C58 C62 1.430(10) . ?
C59 C66 1.407(9) . ?
C59 H59 0.9300 . ?
C60 C68 1.374(10) . ?
C60 H60 0.9300 . ?
C61 C63 1.533(9) . ?
C61 H61A 0.9700 . ?
C61 H61B 0.9700 . ?
C62 C66 1.364(10) . ?
C62 H62 0.9300 . ?
C63 H63A 0.9700 . ?
C63 H63B 0.9700 . ?
C64 H64 0.9300 . ?
C65 H65A 0.9700 . ?
C65 H65B 0.9700 . ?
C66 H66 0.9300 . ?
C67 H67 0.9300 . ?
C68 H68 0.9300 . ?
C69 C77 1.517(11) . ?
C69 H69A 0.9700 . ?
C69 H69B 0.9700 . ?
C70 C71 1.413(11) . ?
C70 H70 0.9300 . ?
C71 H71 0.9300 . ?
C72 H72 0.9300 . ?
C73 C74 1.493(10) . ?
C73 C77 1.517(11) . ?
C73 H73A 0.9700 . ?
C73 H73B 0.9700 . ?
C74 C75 1.530(12) . ?
C74 H74A 0.9700 . ?
C74 H74B 0.9700 . ?
C75 H75A 0.9700 . ?
C75 H75B 0.9700 . ?
C76 H76A 0.9700 . ?
C76 H76B 0.9700 . ?
C77 H77A 0.9700 . ?
C77 H77B 0.9700 . ?

loop_
_geom_torsion_atom_site_label_1
_geom_torsion_atom_site_label_2
_geom_torsion_atom_site_label_3
_geom_torsion_atom_site_label_4
_geom_torsion
_geom_torsion_site_symmetry_1
_geom_torsion_site_symmetry_2
_geom_torsion_site_symmetry_3
_geom_torsion_site_symmetry_4
_geom_torsion_publ_flag
C19 N3 C5 C32 173.6(6) . . . . ?
PT1 N3 C5 C32 -1.3(9) . . . . ?
PT1 O1 C9 C32 6.8(8) . . . . ?
PT1 O1 C9 C11 -174.0(4) . . . . ?
C76 N14 C10 C17 173.3(6) . . . . ?
PT2 N14 C10 C17 -6.1(9) . . . . ?
O1 C9 C11 C22 178.9(5) . . . . ?
C32 C9 C11 C22 -1.8(8) . . . . ?
C25 N7 C13 C26 177.4(6) . . . . ?
PT2 N7 C13 C26 -0.2(9) . . . . ?
C16 N8 C15 C35 -104.2(6) . . . . ?
PT1 N8 C15 C35 70.2(6) . . . . ?
C15 N8 C16 C27 170.9(6) . . . . ?
PT1 N8 C16 C27 -3.2(9) . . . . ?
N14 C10 C17 C48 -177.6(6) . . . . ?
N14 C10 C17 C20 0.4(10) . . . . ?
PT1 O2 C18 C49 175.5(4) . . . . ?
PT1 O2 C18 C27 -4.3(9) . . . . ?
C5 N3 C19 C23 -113.8(6) . . . . ?
PT1 N3 C19 C23 61.3(6) . . . . ?
PT2 O6 C20 C38 178.5(5) . . . . ?
PT2 O6 C20 C17 -1.5(9) . . . . ?
C48 C17 C20 O6 -178.2(6) . . . . ?
C10 C17 C20 O6 3.8(10) . . . . ?
C48 C17 C20 C38 1.7(9) . . . . ?
C10 C17 C20 C38 -176.2(6) . . . . ?
C9 C11 C22 C57 -0.7(9) . . . . ?
C9 C11 C22 C46 -179.6(5) . . . . ?
C36 C21 C23 C19 -177.2(5) . . . . ?
N3 C19 C23 C21 46.0(7) . . . . ?
C13 N7 C25 C44 -119.6(6) . . . . ?
PT2 N7 C25 C44 58.1(7) . . . . ?
C37 C24 C26 C30 -0.8(9) . . . . ?
C37 C24 C26 C13 174.6(6) . . . . ?
N7 C13 C26 C24 169.8(6) . . . . ?
N7 C13 C26 C30 -14.9(10) . . . . ?
O2 C18 C27 C64 -178.3(6) . . . . ?
C49 C18 C27 C64 1.9(9) . . . . ?
O2 C18 C27 C16 7.2(10) . . . . ?
C49 C18 C27 C16 -172.6(6) . . . . ?
N8 C16 C27 C64 -177.8(6) . . . . ?
N8 C16 C27 C18 -3.1(10) . . . . ?
PT2 O4 C30 C26 19.4(9) . . . . ?
PT2 O4 C30 C67 -161.6(4) . . . . ?
C24 C26 C30 O4 179.2(6) . . . . ?
C13 C26 C30 O4 4.0(10) . . . . ?
C24 C26 C30 C67 0.2(9) . . . . ?
C13 C26 C30 C67 -175.0(6) . . . . ?
C75 C29 C31 C28 62.0(10) . . . . ?
C76 C28 C31 C29 177.1(6) . . . . ?
O1 C9 C32 C33 -177.7(6) . . . . ?
C11 C9 C32 C33 3.2(9) . . . . ?
O1 C9 C32 C5 5.4(10) . . . . ?
C11 C9 C32 C5 -173.8(5) . . . . ?
N3 C5 C32 C9 -8.5(10) . . . . ?
N3 C5 C32 C33 174.4(6) . . . . ?
C9 C32 C33 C57 -2.1(10) . . . . ?
C5 C32 C33 C57 175.0(6) . . . . ?
N8 C15 C35 C47 58.6(7) . . . . ?
C23 C21 C36 C65 174.9(5) . . . . ?
C26 C24 C37 C58 -0.1(9) . . . . ?
C26 C24 C37 C39 -177.4(6) . . . . ?
O6 C20 C38 C42 178.8(6) . . . . ?
C17 C20 C38 C42 -1.2(10) . . . . ?
C24 C37 C39 C59 176.6(6) . . . . ?
C58 C37 C39 C59 -0.7(9) . . . . ?
C20 C38 C42 C72 179.9(7) . . . . ?
C20 C38 C42 C41 0.1(10) . . . . ?
C48 C41 C42 C72 -179.3(6) . . . . ?
C54 C41 C42 C72 0.8(9) . . . . ?
C48 C41 C42 C38 0.5(9) . . . . ?
C54 C41 C42 C38 -179.4(6) . . . . ?
C68 C40 C43 C56 2.1(9) . . . . ?
C64 C40 C43 C56 -177.3(6) . . . . ?
C68 C40 C43 C49 178.7(6) . . . . ?
C64 C40 C43 C49 -0.7(9) . . . . ?
C69 C34 C44 C25 -177.0(6) . . . . ?
N7 C25 C44 C34 50.9(8) . . . . ?
C11 C22 C46 C70 177.4(6) . . . . ?
C57 C22 C46 C70 -1.5(9) . . . . ?
C15 C35 C47 C63 173.4(5) . . . . ?
C20 C17 C48 C41 -1.2(9) . . . . ?
C10 C17 C48 C41 176.9(6) . . . . ?
C42 C41 C48 C17 0.1(9) . . . . ?
C54 C41 C48 C17 180.0(6) . . . . ?
O2 C18 C49 C43 177.9(6) . . . . ?
C27 C18 C49 C43 -2.3(9) . . . . ?
C56 C43 C49 C18 178.2(6) . . . . ?
C40 C43 C49 C18 1.7(9) . . . . ?
C54 C45 C52 C72 -2.0(12) . . . . ?
C52 C45 C54 C41 1.4(11) . . . . ?
C48 C41 C54 C45 179.3(7) . . . . ?
C42 C41 C54 C45 -0.8(10) . . . . ?
C61 C50 C55 C65 -174.6(6) . . . . ?
C60 C51 C56 C43 2.1(11) . . . . ?
C49 C43 C56 C51 -179.4(6) . . . . ?
C40 C43 C56 C51 -3.0(10) . . . . ?
C32 C33 C57 C22 -0.6(10) . . . . ?
C32 C33 C57 C53 179.1(6) . . . . ?
C11 C22 C57 C33 1.9(9) . . . . ?
C46 C22 C57 C33 -179.2(6) . . . . ?
C11 C22 C57 C53 -177.8(6) . . . . ?
C46 C22 C57 C53 1.1(9) . . . . ?
C71 C53 C57 C33 -179.4(7) . . . . ?
C71 C53 C57 C22 0.3(11) . . . . ?
C24 C37 C58 C67 1.5(9) . . . . ?
C39 C37 C58 C67 178.9(5) . . . . ?
C24 C37 C58 C62 -177.3(6) . . . . ?
C39 C37 C58 C62 0.1(9) . . . . ?
C37 C39 C59 C66 0.4(10) . . . . ?
C56 C51 C60 C68 -0.4(11) . . . . ?
C55 C50 C61 C63 -171.0(6) . . . . ?
C67 C58 C62 C66 -177.9(6) . . . . ?
C37 C58 C62 C66 0.9(9) . . . . ?
C50 C61 C63 C47 63.7(8) . . . . ?
C35 C47 C63 C61 63.2(7) . . . . ?
C18 C27 C64 C40 -1.1(9) . . . . ?
C16 C27 C64 C40 173.8(6) . . . . ?
C68 C40 C64 C27 -179.0(6) . . . . ?
C43 C40 C64 C27 0.4(9) . . . . ?
C21 C36 C65 C55 -59.4(8) . . . . ?
C50 C55 C65 C36 -56.6(8) . . . . ?
C58 C62 C66 C59 -1.2(10) . . . . ?
C39 C59 C66 C62 0.6(10) . . . . ?
O4 C30 C67 C58 -177.8(6) . . . . ?
C26 C30 C67 C58 1.3(9) . . . . ?
C37 C58 C67 C30 -2.2(9) . . . . ?
C62 C58 C67 C30 176.6(6) . . . . ?
C51 C60 C68 C40 -0.5(11) . . . . ?
C64 C40 C68 C60 179.0(6) . . . . ?
C43 C40 C68 C60 -0.4(10) . . . . ?
C44 C34 C69 C77 171.5(6) . . . . ?
C22 C46 C70 C71 0.5(10) . . . . ?
C57 C53 C71 C70 -1.3(12) . . . . ?
C46 C70 C71 C53 0.9(12) . . . . ?
C45 C52 C72 C42 2.0(12) . . . . ?
C38 C42 C72 C52 178.8(7) . . . . ?
C41 C42 C72 C52 -1.4(11) . . . . ?
C77 C73 C74 C75 -175.1(7) . . . . ?
C31 C29 C75 C74 66.5(10) . . . . ?
C73 C74 C75 C29 -176.0(7) . . . . ?
C10 N14 C76 C28 -109.5(6) . . . . ?
PT2 N14 C76 C28 69.8(6) . . . . ?
C31 C28 C76 N14 57.4(7) . . . . ?
C74 C73 C77 C69 -55.6(9) . . . . ?
C34 C69 C77 C73 -57.9(9) . . . . ?
